data_7013348
loop_
_publ_author_name
'Grant, Gregory J.'
'Pool, Jaime A.'
'VanDerveer, Donald G.'

_publ_section_title
;
 Chiral effects on a fluxional ligand: chiral diphosphine platinum(ii)
 complexes with thiacrowns
;
_journal_issue 20
_journal_name_full 'Dalton Transactions'
_journal_page_first 3981
_journal_paper_doi 10.1039/b306663k
_journal_year 2003
_chemical_formula_sum 'C51 H47 F12 N O2 P4 Pt S3'
_chemical_formula_weight 1349.05
_space_group_IT_number 19
_symmetry_cell_setting orthorhombic
_symmetry_space_group_name_Hall 'P 2ac 2ab'
_symmetry_space_group_name_H-M 'P 21 21 21'
_atom_sites_solution_hydrogens geom
_atom_sites_solution_primary direct
_atom_sites_solution_secondary difmap
_audit_creation_method SHELXL-97
_cell_angle_alpha 90.00
_cell_angle_beta 90.00
_cell_angle_gamma 90.00
_cell_formula_units_Z 4
_cell_length_a 11.2412(2)
_cell_length_b 14.4595(2)
_cell_length_c 31.6436(6)
_cell_measurement_temperature 293(2)
_cell_volume 5143.42(15)
_computing_structure_refinement 'SHELXL-97 (Sheldrick, 1997)'
_computing_structure_solution 'SHELXS-97 (Sheldrick, 1990)'
_diffrn_ambient_temperature 293(2)
_diffrn_measured_fraction_theta_full 1.000
_diffrn_measured_fraction_theta_max 1.000
_diffrn_measurement_device_type 'Bruker 1K CCD'
_diffrn_measurement_method scan
_diffrn_radiation_monochromator graphite
_diffrn_radiation_source 'fine-focus sealed tube'
_diffrn_radiation_type MoK\a
_diffrn_radiation_wavelength 0.71073
_diffrn_reflns_av_R_equivalents 0.0364
_diffrn_reflns_av_sigmaI/netI 0.0535
_diffrn_reflns_limit_h_max 13
_diffrn_reflns_limit_h_min -12
_diffrn_reflns_limit_k_max 8
_diffrn_reflns_limit_k_min -17
_diffrn_reflns_limit_l_max 37
_diffrn_reflns_limit_l_min -34
_diffrn_reflns_number 26846
_diffrn_reflns_theta_full 25.00
_diffrn_reflns_theta_max 25.00
_diffrn_reflns_theta_min 1.29
_diffrn_standards_decay_% 0.40
_exptl_absorpt_coefficient_mu 3.061
_exptl_absorpt_correction_type multi-scan
_exptl_absorpt_process_details 'SADABS, R.H. Blessing, Acta Cryst., 1995, A51, 33.'
_exptl_crystal_colour yellow
_exptl_crystal_density_diffrn 1.742
_exptl_crystal_density_method 'not measured'
_exptl_crystal_description needles
_exptl_crystal_F_000 2680
_exptl_crystal_size_max 0.442
_exptl_crystal_size_mid 0.238
_exptl_crystal_size_min 0.102
_refine_diff_density_max 0.613
_refine_diff_density_min -0.729
_refine_diff_density_rms 0.125
_refine_ls_abs_structure_details 'Flack H D (1983), Acta Cryst. A39, 876-881'
_refine_ls_abs_structure_Flack -0.014(4)
_refine_ls_extinction_coef 0.00030(4)
_refine_ls_extinction_expression Fc^*^=kFc[1+0.001xFc^2^\l^3^/sin(2\q)]^-1/4^
_refine_ls_extinction_method SHELXL
_refine_ls_goodness_of_fit_ref 0.986
_refine_ls_hydrogen_treatment mixed
_refine_ls_matrix_type full
_refine_ls_number_parameters 708
_refine_ls_number_reflns 9043
_refine_ls_number_restraints 0
_refine_ls_restrained_S_all 0.986
_refine_ls_R_factor_all 0.0379
_refine_ls_R_factor_gt 0.0282
_refine_ls_shift/su_max 0.001
_refine_ls_shift/su_mean 0.000
_refine_ls_structure_factor_coef Fsqd
_refine_ls_weighting_details 'calc w=1/[\s^2^(Fo^2^)+(0.0216P)^2^+0.0000P] where P=(Fo^2^+2Fc^2^)/3'
_refine_ls_weighting_scheme calc
_refine_ls_wR_factor_gt 0.0553
_refine_ls_wR_factor_ref 0.0584
_reflns_number_gt 7802
_reflns_number_total 9043
_reflns_threshold_expression >2sigma(I)
_cod_data_source_file b306663k.txt
_cod_data_source_block grant8
_cod_original_sg_symbol_H-M P2(1)2(1)2(1)
_cod_database_code 7013348

loop_
_symmetry_equiv_pos_as_xyz
'x, y, z'
'-x+1/2, -y, z+1/2'
'-x, y+1/2, -z+1/2'
'x+1/2, -y+1/2, -z'

loop_
_atom_site_label
_atom_site_type_symbol
_atom_site_fract_x
_atom_site_fract_y
_atom_site_fract_z
_atom_site_U_iso_or_equiv
_atom_site_adp_type
_atom_site_occupancy
_atom_site_symmetry_multiplicity
_atom_site_calc_flag
_atom_site_refinement_flags
_atom_site_disorder_assembly
_atom_site_disorder_group
Pt1 Pt -0.395097(13) 0.003908(15) -0.326795(5) 0.02067(6) Uani 1 1 d . . .
S1 S -0.45655(19) -0.13111(14) -0.26715(6) 0.0557(6) Uani 1 1 d . . .
S4 S -0.46427(15) 0.10369(12) -0.27252(5) 0.0400(4) Uani 1 1 d . . .
S7 S -0.21070(9) 0.00088(14) -0.29080(4) 0.0349(3) Uani 1 1 d . . .
P1 P -0.29126(11) -0.05104(9) -0.38450(4) 0.0206(3) Uani 1 1 d . . .
P2 P -0.55098(11) 0.03958(8) -0.36983(4) 0.0195(3) Uani 1 1 d . . .
C2 C -0.5010(7) -0.0502(6) -0.2227(2) 0.074(3) Uani 1 1 d . . .
H2A H -0.5619 -0.0800 -0.2064 0.09(2) Uiso 1 1 calc R . .
H2B H -0.4333 -0.0422 -0.2046 0.09(2) Uiso 1 1 calc R . .
C3 C -0.5437(6) 0.0404(6) -0.2347(2) 0.068(3) Uani 1 1 d . . .
H3A H -0.5480 0.0772 -0.2095 0.074(16) Uiso 1 1 calc R . .
H3B H -0.6236 0.0332 -0.2450 0.074(16) Uiso 1 1 calc R . .
C5 C -0.3335(6) 0.1357(5) -0.2437(2) 0.0478(19) Uani 1 1 d . . .
H5A H -0.3343 0.2016 -0.2400 0.039(12) Uiso 1 1 calc R . .
H5B H -0.3380 0.1082 -0.2162 0.039(12) Uiso 1 1 calc R . .
C6 C -0.2150(7) 0.1089(7) -0.2634(3) 0.087(3) Uani 1 1 d . . .
H6A H -0.1562 0.1073 -0.2414 0.13(3) Uiso 1 1 calc R . .
H6B H -0.1922 0.1568 -0.2828 0.13(3) Uiso 1 1 calc R . .
C8 C -0.2195(7) -0.0837(6) -0.2488(3) 0.077(3) Uani 1 1 d . . .
H8A H -0.1432 -0.1133 -0.2470 0.041(12) Uiso 1 1 calc R . .
H8B H -0.2306 -0.0504 -0.2228 0.041(12) Uiso 1 1 calc R . .
C9 C -0.3075(6) -0.1555(5) -0.2499(2) 0.0487(19) Uani 1 1 d . . .
H9A H -0.3130 -0.1808 -0.2220 0.061(14) Uiso 1 1 calc R . .
H9B H -0.2772 -0.2037 -0.2678 0.061(14) Uiso 1 1 calc R . .
C10 C -0.3710(4) -0.0856(3) -0.43221(15) 0.0184(11) Uani 1 1 d . . .
C11 C -0.3740(4) -0.1794(3) -0.44487(16) 0.0248(12) Uani 1 1 d . . .
H11 H -0.3275 -0.2240 -0.4296 0.008(11) Uiso 1 1 calc R . .
C12 C -0.4411(5) -0.2081(3) -0.47804(17) 0.0289(13) Uani 1 1 d . . .
H12 H -0.4398 -0.2722 -0.4860 0.057(19) Uiso 1 1 calc R . .
C13 C -0.5125(4) -0.1462(3) -0.50107(15) 0.0247(12) Uani 1 1 d . . .
C14 C -0.5907(5) -0.1745(4) -0.53349(18) 0.0379(14) Uani 1 1 d . . .
H14 H -0.5947 -0.2388 -0.5409 0.036(15) Uiso 1 1 calc R . .
C15 C -0.6602(5) -0.1133(4) -0.55428(18) 0.0364(14) Uani 1 1 d . . .
H15 H -0.7156 -0.1347 -0.5752 0.020(13) Uiso 1 1 calc R . .
C16 C -0.6512(4) -0.0181(4) -0.54527(16) 0.0364(16) Uani 1 1 d . . .
H16 H -0.6977 0.0257 -0.5610 0.021(13) Uiso 1 1 calc R . .
C17 C -0.5775(3) 0.0114(4) -0.51455(14) 0.0254(11) Uani 1 1 d . . .
H17 H -0.5728 0.0765 -0.5087 0.014(12) Uiso 1 1 calc R . .
C18 C -0.5072(4) -0.0501(3) -0.49076(15) 0.0192(11) Uani 1 1 d . . .
C19 C -0.4350(4) -0.0207(3) -0.45629(14) 0.0166(11) Uani 1 1 d . . .
C20 C -0.4301(4) 0.0796(3) -0.44498(15) 0.0167(11) Uani 1 1 d . . .
C21 C -0.4822(4) 0.1152(3) -0.40852(15) 0.0197(11) Uani 1 1 d . . .
C22 C -0.4627(4) 0.2098(3) -0.39714(16) 0.0241(12) Uani 1 1 d . . .
H22 H -0.4934 0.2327 -0.3708 0.030(14) Uiso 1 1 calc R . .
C23 C -0.4016(4) 0.2675(3) -0.42291(16) 0.0263(11) Uani 1 1 d . . .
H23 H -0.3921 0.3311 -0.4149 0.050(17) Uiso 1 1 calc R . .
C24 C -0.3515(4) 0.2366(3) -0.46123(16) 0.0227(12) Uani 1 1 d . . .
C25 C -0.2862(4) 0.2949(3) -0.48786(17) 0.0274(12) Uani 1 1 d . . .
H25 H -0.2816 0.3597 -0.4815 0.030(14) Uiso 1 1 calc R . .
C26 C -0.2293(5) 0.2616(4) -0.52259(17) 0.0331(13) Uani 1 1 d . . .
H26 H -0.1839 0.3029 -0.5400 0.039(16) Uiso 1 1 calc R . .
C27 C -0.2363(5) 0.1670(4) -0.53320(17) 0.0320(13) Uani 1 1 d . . .
H27 H -0.1952 0.1436 -0.5575 0.050(17) Uiso 1 1 calc R . .
C28 C -0.3021(4) 0.1093(3) -0.50857(16) 0.0253(12) Uani 1 1 d . . .
H28 H -0.3078 0.0452 -0.5162 0.053(18) Uiso 1 1 calc R . .
C29 C -0.3623(4) 0.1409(3) -0.47195(15) 0.0202(11) Uani 1 1 d . . .
C30 C -0.1830(4) 0.0334(3) -0.40323(15) 0.0217(12) Uani 1 1 d . . .
C31 C -0.1756(5) 0.1202(4) -0.38514(17) 0.0269(13) Uani 1 1 d . . .
H31 H -0.2244 0.1353 -0.3612 0.020(15) Uiso 1 1 calc R . .
C32 C -0.0968(5) 0.1863(4) -0.40167(17) 0.0339(13) Uani 1 1 d . . .
H32 H -0.0911 0.2467 -0.3892 0.017(12) Uiso 1 1 calc R . .
C33 C -0.0280(5) 0.1629(4) -0.43605(18) 0.0384(15) Uani 1 1 d . . .
H33 H 0.0261 0.2077 -0.4475 0.020(13) Uiso 1 1 calc R . .
C34 C -0.0351(4) 0.0771(4) -0.45424(18) 0.0353(14) Uani 1 1 d . . .
H34 H 0.0142 0.0623 -0.4781 0.07(2) Uiso 1 1 calc R . .
C35 C -0.1136(4) 0.0114(4) -0.43830(14) 0.0306(12) Uani 1 1 d . . .
H35 H -0.1198 -0.0484 -0.4513 0.035(15) Uiso 1 1 calc R . .
C36 C -0.2077(5) -0.1523(4) -0.36726(17) 0.0256(13) Uani 1 1 d . . .
C37 C -0.0849(5) -0.1491(4) -0.36207(18) 0.0400(15) Uani 1 1 d . . .
H37 H -0.0405 -0.0956 -0.3705 0.033(15) Uiso 1 1 calc R . .
C38 C -0.0270(6) -0.2263(5) -0.3441(2) 0.0520(18) Uani 1 1 d . . .
H38 H 0.0577 -0.2248 -0.3401 0.046(17) Uiso 1 1 calc R . .
C39 C -0.0895(6) -0.3035(4) -0.33224(19) 0.0467(16) Uani 1 1 d . . .
H39 H -0.0484 -0.3555 -0.3202 0.025(14) Uiso 1 1 calc R . .
C40 C -0.2118(6) -0.3068(4) -0.33752(17) 0.0386(16) Uani 1 1 d . . .
H40 H -0.2555 -0.3610 -0.3294 0.038(16) Uiso 1 1 calc R . .
C41 C -0.2705(5) -0.2317(4) -0.35450(17) 0.0318(13) Uani 1 1 d . . .
H41 H -0.3554 -0.2336 -0.3577 0.045(17) Uiso 1 1 calc R . .
C42 C -0.6329(4) -0.0548(3) -0.39413(16) 0.0230(12) Uani 1 1 d . . .
C43 C -0.6174(4) -0.1460(3) -0.38034(17) 0.0289(12) Uani 1 1 d . . .
H43 H -0.5577 -0.1600 -0.3596 0.032(15) Uiso 1 1 calc R . .
C44 C -0.6872(5) -0.2154(4) -0.3963(2) 0.0361(14) Uani 1 1 d . . .
H44 H -0.6760 -0.2779 -0.3869 0.018(13) Uiso 1 1 calc R . .
C45 C -0.7748(5) -0.1950(4) -0.4263(2) 0.0393(15) Uani 1 1 d . . .
H45 H -0.8232 -0.2437 -0.4377 0.07(2) Uiso 1 1 calc R . .
C46 C -0.7918(5) -0.1053(4) -0.43966(18) 0.0345(14) Uani 1 1 d . . .
H46 H -0.8522 -0.0915 -0.4601 0.039(16) Uiso 1 1 calc R . .
C47 C -0.7218(4) -0.0351(4) -0.42353(17) 0.0296(14) Uani 1 1 d . . .
H47 H -0.7344 0.0275 -0.4326 0.004(12) Uiso 1 1 calc R . .
C48 C -0.6776(4) 0.0994(3) -0.34620(15) 0.0220(11) Uani 1 1 d . . .
C49 C -0.7410(4) 0.0468(4) -0.31680(17) 0.0363(15) Uani 1 1 d . . .
H49 H -0.7110 -0.0125 -0.3082 0.020(13) Uiso 1 1 calc R . .
C50 C -0.8464(5) 0.0791(5) -0.3001(2) 0.0490(17) Uani 1 1 d . . .
H50 H -0.8909 0.0422 -0.2804 0.054(18) Uiso 1 1 calc R . .
C51 C -0.8868(5) 0.1653(5) -0.31193(19) 0.0500(17) Uani 1 1 d . . .
H51 H -0.9584 0.1892 -0.2995 0.036(15) Uiso 1 1 calc R . .
C52 C -0.8274(5) 0.2171(4) -0.34083(19) 0.0404(16) Uani 1 1 d . . .
H52 H -0.8579 0.2765 -0.3491 0.053(18) Uiso 1 1 calc R . .
C53 C -0.7222(4) 0.1844(4) -0.35849(17) 0.0285(13) Uani 1 1 d . . .
H53 H -0.6807 0.2206 -0.3792 0.041(19) Uiso 1 1 calc R . .
P3 P -0.49110(14) 0.03579(10) -0.09710(5) 0.0349(4) Uani 1 1 d . . .
P4 P -0.14394(16) -0.61127(14) -0.29827(8) 0.0666(6) Uani 1 1 d . . .
F1 F -0.5368(3) -0.0098(4) -0.05501(10) 0.0828(12) Uani 1 1 d . . .
F2 F -0.3662(3) 0.0561(3) -0.07695(14) 0.0789(13) Uani 1 1 d . . .
F3 F -0.6143(3) 0.0127(3) -0.11835(12) 0.0755(11) Uani 1 1 d . . .
F4 F -0.4431(4) 0.0814(3) -0.13981(12) 0.0722(12) Uani 1 1 d . . .
F5 F -0.4448(4) -0.0616(3) -0.11402(16) 0.0795(14) Uani 1 1 d . . .
F6 F -0.5391(4) 0.1319(3) -0.08321(15) 0.0836(14) Uani 1 1 d . . .
F7 F -0.0738(6) -0.6890(5) -0.2748(3) 0.215(4) Uani 1 1 d . . .
F8 F -0.2159(4) -0.5285(3) -0.3099(2) 0.142(3) Uani 1 1 d . . .
F9 F -0.0641(6) -0.6257(5) -0.3360(2) 0.193(4) Uani 1 1 d . . .
F10 F -0.2135(6) -0.6100(4) -0.25468(18) 0.136(2) Uani 1 1 d . . .
F11 F -0.0459(4) -0.5373(4) -0.2827(2) 0.131(2) Uani 1 1 d . . .
F12 F -0.2389(4) -0.6800(3) -0.31505(16) 0.0990(17) Uani 1 1 d . . .
O1 O -0.8268(4) -0.4147(4) -0.33813(17) 0.0789(18) Uani 1 1 d . . .
O2 O -0.7890(5) -0.5578(4) -0.34988(17) 0.0693(16) Uani 1 1 d . . .
N1 N -0.8363(4) -0.4862(5) -0.35910(15) 0.0509(15) Uani 1 1 d . . .
C54 C -0.9090(6) -0.4835(7) -0.3971(2) 0.086(3) Uani 1 1 d . . .
H54A H -0.8946 -0.5380 -0.4136 0.16(2) Uiso 1 1 calc R . .
H54B H -0.8889 -0.4297 -0.4134 0.16(2) Uiso 1 1 calc R . .
H54C H -0.9916 -0.4809 -0.3894 0.16(2) Uiso 1 1 calc R . .

loop_
_atom_site_aniso_label
_atom_site_aniso_U_11
_atom_site_aniso_U_22
_atom_site_aniso_U_33
_atom_site_aniso_U_23
_atom_site_aniso_U_13
_atom_site_aniso_U_12
Pt1 0.01641(8) 0.02511(10) 0.02048(9) 0.00079(12) 0.00057(8) 0.00238(12)
S1 0.0612(12) 0.0640(13) 0.0418(11) 0.0245(9) -0.0135(9) -0.0263(10)
S4 0.0350(9) 0.0574(11) 0.0276(9) -0.0133(7) -0.0019(7) 0.0125(8)
S7 0.0212(6) 0.0545(8) 0.0290(6) -0.0018(10) -0.0024(5) 0.0014(10)
P1 0.0184(7) 0.0208(7) 0.0228(7) 0.0007(5) 0.0023(6) 0.0038(5)
P2 0.0165(6) 0.0195(7) 0.0224(7) 0.0005(5) 0.0008(5) 0.0025(5)
C2 0.053(5) 0.134(8) 0.035(5) 0.029(4) 0.019(4) 0.041(5)
C3 0.051(5) 0.116(7) 0.039(4) -0.032(4) 0.009(4) -0.026(5)
C5 0.050(4) 0.039(4) 0.055(5) -0.009(3) 0.001(4) -0.012(3)
C6 0.048(5) 0.116(8) 0.097(8) -0.056(6) -0.033(5) -0.004(5)
C8 0.055(5) 0.112(7) 0.063(6) 0.050(5) -0.036(4) -0.006(5)
C9 0.056(5) 0.046(5) 0.044(5) 0.004(3) -0.005(4) 0.015(4)
C10 0.017(3) 0.016(3) 0.022(3) -0.002(2) 0.009(2) 0.001(2)
C11 0.026(3) 0.021(3) 0.027(3) 0.010(2) 0.002(2) 0.004(2)
C12 0.040(3) 0.011(3) 0.036(3) -0.006(2) 0.010(3) 0.003(2)
C13 0.025(3) 0.023(3) 0.025(3) -0.008(2) 0.003(2) -0.005(2)
C14 0.042(4) 0.029(3) 0.043(4) -0.017(3) -0.001(3) -0.012(3)
C15 0.038(3) 0.035(4) 0.035(4) -0.017(3) -0.007(3) -0.004(3)
C16 0.029(3) 0.048(5) 0.032(3) -0.011(3) -0.002(2) 0.005(3)
C17 0.026(2) 0.023(3) 0.027(3) -0.006(3) -0.0033(18) 0.000(3)
C18 0.019(2) 0.020(3) 0.019(3) -0.003(2) 0.004(2) -0.001(2)
C19 0.018(2) 0.015(3) 0.018(2) 0.0017(19) 0.0059(17) -0.0011(19)
C20 0.017(3) 0.019(3) 0.013(3) -0.005(2) -0.003(2) 0.003(2)
C21 0.018(3) 0.011(3) 0.029(3) -0.002(2) -0.001(2) 0.001(2)
C22 0.026(3) 0.026(3) 0.021(3) -0.006(2) 0.001(2) 0.002(2)
C23 0.030(3) 0.015(3) 0.035(3) -0.004(2) 0.000(3) -0.005(2)
C24 0.021(3) 0.020(3) 0.026(3) -0.001(2) 0.001(2) -0.001(2)
C25 0.028(3) 0.015(3) 0.039(3) 0.003(2) -0.004(3) -0.008(2)
C26 0.035(3) 0.033(3) 0.031(3) 0.007(3) 0.000(3) -0.010(3)
C27 0.033(3) 0.035(4) 0.029(3) 0.003(2) 0.007(3) 0.001(3)
C28 0.029(3) 0.018(3) 0.029(3) -0.005(2) -0.002(2) -0.001(2)
C29 0.020(3) 0.020(3) 0.021(3) 0.004(2) -0.003(2) -0.002(2)
C30 0.016(2) 0.025(3) 0.024(3) 0.004(2) 0.000(2) 0.002(2)
C31 0.024(3) 0.032(3) 0.024(3) -0.002(2) 0.000(2) 0.001(2)
C32 0.034(3) 0.032(3) 0.037(3) 0.000(3) -0.003(3) -0.007(3)
C33 0.022(3) 0.048(4) 0.045(4) 0.009(3) 0.004(3) -0.010(3)
C34 0.024(3) 0.049(4) 0.033(4) 0.007(3) 0.013(3) 0.002(3)
C35 0.024(2) 0.037(3) 0.031(3) -0.008(3) 0.005(2) 0.002(3)
C36 0.024(3) 0.024(3) 0.028(3) 0.004(2) -0.001(2) 0.011(2)
C37 0.036(4) 0.033(4) 0.051(4) 0.007(3) -0.004(3) 0.013(3)
C38 0.035(4) 0.062(5) 0.059(5) 0.006(3) -0.008(3) 0.026(3)
C39 0.056(4) 0.038(4) 0.046(4) 0.013(3) 0.002(3) 0.026(3)
C40 0.061(4) 0.029(3) 0.026(4) 0.007(2) 0.004(3) 0.018(3)
C41 0.037(3) 0.030(3) 0.029(3) 0.006(2) 0.005(3) 0.011(3)
C42 0.015(3) 0.020(3) 0.034(3) 0.004(2) 0.002(2) 0.001(2)
C43 0.018(3) 0.024(3) 0.044(3) 0.004(2) -0.003(3) 0.004(2)
C44 0.032(3) 0.016(3) 0.060(4) 0.001(3) 0.005(3) 0.001(3)
C45 0.024(3) 0.032(4) 0.061(4) -0.017(3) -0.002(3) -0.007(3)
C46 0.021(3) 0.042(4) 0.041(4) -0.004(3) -0.004(3) -0.003(3)
C47 0.026(3) 0.026(3) 0.037(3) 0.005(2) -0.006(3) 0.003(2)
C48 0.017(3) 0.027(3) 0.022(3) -0.005(2) 0.000(2) 0.005(2)
C49 0.026(3) 0.042(4) 0.041(4) 0.003(3) 0.007(3) 0.010(3)
C50 0.031(3) 0.062(5) 0.054(4) 0.007(4) 0.013(3) 0.007(3)
C51 0.024(3) 0.074(5) 0.052(4) -0.011(3) 0.011(3) 0.020(3)
C52 0.029(3) 0.035(4) 0.057(4) -0.013(3) -0.007(3) 0.014(3)
C53 0.022(3) 0.031(3) 0.032(3) -0.006(3) -0.002(2) 0.007(2)
P3 0.0341(8) 0.0283(9) 0.0422(10) 0.0016(6) 0.0013(7) -0.0017(6)
P4 0.0426(11) 0.0541(13) 0.1031(18) -0.0300(12) 0.0066(11) 0.0166(9)
F1 0.101(3) 0.102(3) 0.045(2) 0.010(3) 0.011(2) -0.045(3)
F2 0.061(2) 0.093(3) 0.083(3) 0.030(2) -0.031(2) -0.026(2)
F3 0.054(2) 0.084(3) 0.088(3) -0.013(3) -0.0184(19) -0.012(3)
F4 0.102(3) 0.062(3) 0.053(3) 0.0093(19) 0.010(2) -0.031(2)
F5 0.071(3) 0.036(2) 0.132(4) -0.011(2) 0.035(3) 0.005(2)
F6 0.084(3) 0.043(2) 0.123(4) -0.033(2) 0.018(3) 0.013(2)
F7 0.136(6) 0.197(8) 0.312(12) 0.046(7) -0.014(7) 0.096(5)
F8 0.092(3) 0.064(4) 0.270(8) 0.058(4) -0.033(4) 0.006(3)
F9 0.159(6) 0.213(7) 0.206(8) -0.150(6) 0.134(5) -0.104(5)
F10 0.206(6) 0.120(5) 0.082(4) -0.007(3) 0.006(4) -0.015(4)
F11 0.060(3) 0.122(5) 0.212(6) -0.062(4) -0.008(3) -0.009(3)
F12 0.102(4) 0.094(4) 0.101(4) -0.050(3) 0.021(3) -0.039(3)
O1 0.060(3) 0.103(5) 0.074(4) -0.047(3) -0.008(3) 0.008(3)
O2 0.068(4) 0.067(4) 0.073(4) 0.034(3) 0.000(3) 0.012(3)
N1 0.041(3) 0.078(5) 0.034(3) -0.003(4) 0.001(2) 0.000(3)
C54 0.086(5) 0.124(8) 0.047(4) -0.022(5) -0.031(4) 0.011(6)

loop_
_atom_type_symbol
_atom_type_description
_atom_type_scat_dispersion_real
_atom_type_scat_dispersion_imag
_atom_type_scat_source
C C 0.0033 0.0016 'International Tables Vol C Tables 4.2.6.8 and 6.1.1.4'
H H 0.0000 0.0000 'International Tables Vol C Tables 4.2.6.8 and 6.1.1.4'
F F 0.0171 0.0103 'International Tables Vol C Tables 4.2.6.8 and 6.1.1.4'
P P 0.1023 0.0942 'International Tables Vol C Tables 4.2.6.8 and 6.1.1.4'
S S 0.1246 0.1234 'International Tables Vol C Tables 4.2.6.8 and 6.1.1.4'
Pt Pt -1.7033 8.3905 'International Tables Vol C Tables 4.2.6.8 and 6.1.1.4'
O O 0.0106 0.0060 'International Tables Vol C Tables 4.2.6.8 and 6.1.1.4'
N N 0.0061 0.0033 'International Tables Vol C Tables 4.2.6.8 and 6.1.1.4'

loop_
_geom_angle_atom_site_label_1
_geom_angle_atom_site_label_2
_geom_angle_atom_site_label_3
_geom_angle
_geom_angle_site_symmetry_1
_geom_angle_site_symmetry_3
_geom_angle_publ_flag
P2 Pt1 P1 89.66(5) . . ?
P2 Pt1 S7 164.99(5) . . ?
P1 Pt1 S7 86.07(4) . . ?
P2 Pt1 S4 92.46(5) . . ?
P1 Pt1 S4 161.28(6) . . ?
S7 Pt1 S4 87.13(6) . . ?
P2 Pt1 S1 111.76(5) . . ?
P1 Pt1 S1 114.68(6) . . ?
S7 Pt1 S1 83.04(6) . . ?
S4 Pt1 S1 81.69(5) . . ?
C9 S1 C2 98.1(3) . . ?
C9 S1 Pt1 96.4(2) . . ?
C2 S1 Pt1 97.7(3) . . ?
C3 S4 C5 101.9(3) . . ?
C3 S4 Pt1 110.1(3) . . ?
C5 S4 Pt1 104.9(2) . . ?
C6 S7 C8 103.5(5) . . ?
C6 S7 Pt1 101.2(3) . . ?
C8 S7 Pt1 108.6(3) . . ?
C30 P1 C36 106.9(2) . . ?
C30 P1 C10 104.0(2) . . ?
C36 P1 C10 106.3(2) . . ?
C30 P1 Pt1 111.37(16) . . ?
C36 P1 Pt1 107.48(19) . . ?
C10 P1 Pt1 120.02(15) . . ?
C21 P2 C42 112.5(2) . . ?
C21 P2 C48 108.8(2) . . ?
C42 P2 C48 97.7(2) . . ?
C21 P2 Pt1 102.25(15) . . ?
C42 P2 Pt1 118.21(16) . . ?
C48 P2 Pt1 117.52(16) . . ?
C3 C2 S1 116.8(5) . . ?
C2 C3 S4 118.9(6) . . ?
C6 C5 S4 116.4(5) . . ?
C5 C6 S7 116.4(6) . . ?
C9 C8 S7 120.5(6) . . ?
C8 C9 S1 120.6(5) . . ?
C19 C10 C11 118.3(4) . . ?
C19 C10 P1 121.1(3) . . ?
C11 C10 P1 120.6(4) . . ?
C12 C11 C10 121.7(5) . . ?
C11 C12 C13 121.5(5) . . ?
C12 C13 C14 123.1(5) . . ?
C12 C13 C18 118.5(4) . . ?
C14 C13 C18 118.3(5) . . ?
C15 C14 C13 121.5(5) . . ?
C14 C15 C16 120.0(5) . . ?
C17 C16 C15 120.0(6) . . ?
C16 C17 C18 122.1(6) . . ?
C17 C18 C19 122.7(4) . . ?
C17 C18 C13 118.0(5) . . ?
C19 C18 C13 119.3(4) . . ?
C10 C19 C18 120.5(4) . . ?
C10 C19 C20 119.9(4) . . ?
C18 C19 C20 119.6(4) . . ?
C21 C20 C29 119.0(4) . . ?
C21 C20 C19 122.8(4) . . ?
C29 C20 C19 118.2(4) . . ?
C20 C21 C22 119.8(4) . . ?
C20 C21 P2 121.1(4) . . ?
C22 C21 P2 118.1(4) . . ?
C23 C22 C21 121.0(5) . . ?
C22 C23 C24 121.7(5) . . ?
C25 C24 C23 122.4(5) . . ?
C25 C24 C29 119.0(5) . . ?
C23 C24 C29 118.5(4) . . ?
C26 C25 C24 121.4(5) . . ?
C25 C26 C27 120.6(5) . . ?
C28 C27 C26 119.3(5) . . ?
C27 C28 C29 122.0(5) . . ?
C28 C29 C24 117.7(4) . . ?
C28 C29 C20 122.4(4) . . ?
C24 C29 C20 119.8(4) . . ?
C31 C30 C35 120.2(5) . . ?
C31 C30 P1 120.9(4) . . ?
C35 C30 P1 118.7(4) . . ?
C30 C31 C32 120.1(5) . . ?
C33 C32 C31 118.7(5) . . ?
C34 C33 C32 121.5(5) . . ?
C33 C34 C35 120.2(5) . . ?
C34 C35 C30 119.2(5) . . ?
C37 C36 C41 119.4(5) . . ?
C37 C36 P1 121.3(4) . . ?
C41 C36 P1 118.9(4) . . ?
C36 C37 C38 118.6(6) . . ?
C39 C38 C37 121.1(6) . . ?
C38 C39 C40 120.3(5) . . ?
C41 C40 C39 119.6(6) . . ?
C40 C41 C36 121.0(5) . . ?
C47 C42 C43 119.3(5) . . ?
C47 C42 P2 119.5(4) . . ?
C43 C42 P2 120.9(4) . . ?
C44 C43 C42 120.3(5) . . ?
C43 C44 C45 119.9(5) . . ?
C46 C45 C44 120.3(5) . . ?
C45 C46 C47 120.0(5) . . ?
C46 C47 C42 120.3(5) . . ?
C53 C48 C49 119.1(5) . . ?
C53 C48 P2 126.1(4) . . ?
C49 C48 P2 114.4(4) . . ?
C50 C49 C48 120.6(6) . . ?
C49 C50 C51 119.0(6) . . ?
C52 C51 C50 121.3(5) . . ?
C51 C52 C53 120.1(6) . . ?
C48 C53 C52 119.9(5) . . ?
F6 P3 F2 91.6(2) . . ?
F6 P3 F1 91.2(3) . . ?
F2 P3 F1 91.5(2) . . ?
F6 P3 F3 90.3(2) . . ?
F2 P3 F3 178.0(3) . . ?
F1 P3 F3 89.2(2) . . ?
F6 P3 F5 176.7(3) . . ?
F2 P3 F5 90.6(2) . . ?
F1 P3 F5 91.2(3) . . ?
F3 P3 F5 87.5(3) . . ?
F6 P3 F4 89.3(2) . . ?
F2 P3 F4 87.9(2) . . ?
F1 P3 F4 179.3(3) . . ?
F3 P3 F4 91.3(2) . . ?
F5 P3 F4 88.3(2) . . ?
F8 P4 F9 103.8(5) . . ?
F8 P4 F12 93.3(3) . . ?
F9 P4 F12 92.9(3) . . ?
F8 P4 F7 165.9(5) . . ?
F9 P4 F7 88.7(4) . . ?
F12 P4 F7 92.8(4) . . ?
F8 P4 F10 86.5(3) . . ?
F9 P4 F10 169.6(5) . . ?
F12 P4 F10 88.1(3) . . ?
F7 P4 F10 81.0(4) . . ?
F8 P4 F11 85.0(3) . . ?
F9 P4 F11 85.8(3) . . ?
F12 P4 F11 177.6(4) . . ?
F7 P4 F11 89.2(4) . . ?
F10 P4 F11 93.6(3) . . ?
O2 N1 O1 123.7(6) . . ?
O2 N1 C54 118.2(7) . . ?
O1 N1 C54 118.1(7) . . ?

loop_
_geom_bond_atom_site_label_1
_geom_bond_atom_site_label_2
_geom_bond_distance
_geom_bond_site_symmetry_2
_geom_bond_publ_flag
Pt1 P2 2.2784(13) . ?
Pt1 P1 2.3082(13) . ?
Pt1 S7 2.3656(10) . ?
Pt1 S4 2.3740(16) . ?
Pt1 S1 2.8019(17) . ?
S1 C9 1.796(7) . ?
S1 C2 1.896(8) . ?
S4 C3 1.751(7) . ?
S4 C5 1.790(7) . ?
S7 C6 1.788(8) . ?
S7 C8 1.810(7) . ?
P1 C30 1.823(5) . ?
P1 C36 1.823(5) . ?
P1 C10 1.825(5) . ?
P2 C21 1.814(5) . ?
P2 C42 1.817(5) . ?
P2 C48 1.826(5) . ?
C2 C3 1.446(9) . ?
C5 C6 1.521(10) . ?
C8 C9 1.435(10) . ?
C10 C19 1.407(6) . ?
C10 C11 1.415(6) . ?
C11 C12 1.357(7) . ?
C12 C13 1.406(7) . ?
C13 C14 1.412(7) . ?
C13 C18 1.428(6) . ?
C14 C15 1.351(8) . ?
C15 C16 1.410(8) . ?
C16 C17 1.347(7) . ?
C17 C18 1.408(6) . ?
C18 C19 1.425(6) . ?
C19 C20 1.495(6) . ?
C20 C21 1.393(6) . ?
C20 C29 1.447(7) . ?
C21 C22 1.432(6) . ?
C22 C23 1.354(7) . ?
C23 C24 1.410(7) . ?
C24 C25 1.400(7) . ?
C24 C29 1.430(7) . ?
C25 C26 1.360(7) . ?
C26 C27 1.412(7) . ?
C27 C28 1.360(7) . ?
C28 C29 1.418(7) . ?
C30 C31 1.382(7) . ?
C30 C35 1.393(6) . ?
C31 C32 1.404(7) . ?
C32 C33 1.377(7) . ?
C33 C34 1.370(8) . ?
C34 C35 1.391(7) . ?
C36 C37 1.391(7) . ?
C36 C41 1.406(7) . ?
C37 C38 1.412(7) . ?
C38 C39 1.371(8) . ?
C39 C40 1.386(8) . ?
C40 C41 1.380(7) . ?
C42 C47 1.395(7) . ?
C42 C43 1.400(6) . ?
C43 C44 1.370(7) . ?
C44 C45 1.400(8) . ?
C45 C46 1.377(8) . ?
C46 C47 1.383(7) . ?
C48 C53 1.383(7) . ?
C48 C49 1.398(7) . ?
C49 C50 1.379(7) . ?
C50 C51 1.379(8) . ?
C51 C52 1.358(8) . ?
C52 C53 1.391(7) . ?
P3 F6 1.554(4) . ?
P3 F2 1.570(4) . ?
P3 F1 1.572(4) . ?
P3 F3 1.576(3) . ?
P3 F5 1.593(4) . ?
P3 F4 1.598(4) . ?
P4 F8 1.491(5) . ?
P4 F9 1.508(5) . ?
P4 F12 1.552(4) . ?
P4 F7 1.561(7) . ?
P4 F10 1.586(6) . ?
P4 F11 1.613(5) . ?
O1 N1 1.233(7) . ?
O2 N1 1.200(7) . ?
N1 C54 1.455(7) . ?
